data_4065441
loop_
_publ_author_name
'Solntsev, Pavlo V.'
'Goetsch, Wil R.'
'Nemykin, Victor N.'

_publ_section_title
;
 Formation of an Unexpected Organometallic Mercury Compound in a
 Palladium-Catalyzed Reaction
;
_journal_issue 24
_journal_name_full Organometallics
_journal_page_first 6636
_journal_paper_doi 10.1021/om200801m
_journal_volume 30
_journal_year 2011
_chemical_formula_moiety 'C32 H30 Fe2 Hg O8'
_chemical_formula_sum 'C32 H30 Fe2 Hg O8'
_chemical_formula_weight 854.85
_chemical_name_common
;
bis(dimethyl-(Z)-2-ferrocenyl-1-butenedioate)mercury
;
_chemical_name_systematic
; 
 ? 
;
_space_group_IT_number 14
_symmetry_cell_setting monoclinic
_symmetry_space_group_name_Hall '-P 2ybc'
_symmetry_space_group_name_H-M 'P 1 21/c 1'
_atom_sites_solution_hydrogens geom
_atom_sites_solution_primary direct
_atom_sites_solution_secondary difmap
_audit_creation_method SHELXL-97
_cell_angle_alpha 90.00
_cell_angle_beta 110.321(5)
_cell_angle_gamma 90.00
_cell_formula_units_Z 2
_cell_length_a 8.902(5)
_cell_length_b 12.776(5)
_cell_length_c 13.799(5)
_cell_measurement_reflns_used 2689
_cell_measurement_temperature 123(2)
_cell_measurement_theta_max 68.24
_cell_measurement_theta_min 6.84
_cell_volume 1471.7(11)
_computing_cell_refinement
;
CrystalClear-SM Expert 2.0 r4 (Rigaku, 2009)
;
_computing_data_collection
;
CrystalClear-SM Expert 2.0 r4 (Rigaku, 2009) 
;
_computing_data_reduction
;
CrystalClear-SM Expert 2.0 r4 (Rigaku, 2009)
;
_computing_molecular_graphics PLATON
_computing_publication_material 'SHELXL-97 (Sheldrick, 1997)'
_computing_structure_refinement 'SHELXL-97 (Sheldrick, 1997)'
_computing_structure_solution DIRDIF-2008
_diffrn_ambient_temperature 123(2)
_diffrn_detector_area_resol_mean 10000
_diffrn_measured_fraction_theta_full 0.994
_diffrn_measured_fraction_theta_max 0.994
_diffrn_measurement_device_type
;
Rigaku RAXIS conversion
;
_diffrn_measurement_method 'profile data from \w-scans'
_diffrn_radiation_monochromator graphite
_diffrn_radiation_source 'fine-focus sealed tube'
_diffrn_radiation_type CuK\a
_diffrn_radiation_wavelength 1.54178
_diffrn_reflns_av_R_equivalents 0.0330
_diffrn_reflns_av_sigmaI/netI 0.0249
_diffrn_reflns_limit_h_max 10
_diffrn_reflns_limit_h_min -10
_diffrn_reflns_limit_k_max 15
_diffrn_reflns_limit_k_min -13
_diffrn_reflns_limit_l_max 16
_diffrn_reflns_limit_l_min -15
_diffrn_reflns_number 16500
_diffrn_reflns_theta_full 68.24
_diffrn_reflns_theta_max 68.24
_diffrn_reflns_theta_min 6.84
_exptl_absorpt_coefficient_mu 17.412
_exptl_absorpt_correction_T_max 1
_exptl_absorpt_correction_T_min 0.7850
_exptl_absorpt_correction_type multi-scan
_exptl_crystal_colour red
_exptl_crystal_density_diffrn 1.929
_exptl_crystal_density_method 'not measured'
_exptl_crystal_description block
_exptl_crystal_F_000 836
_exptl_crystal_size_max 0.22
_exptl_crystal_size_mid 0.20
_exptl_crystal_size_min 0.18
_refine_diff_density_max 1.123
_refine_diff_density_min -0.752
_refine_diff_density_rms 0.106
_refine_ls_extinction_method none
_refine_ls_goodness_of_fit_ref 1.055
_refine_ls_hydrogen_treatment constr
_refine_ls_matrix_type full
_refine_ls_number_parameters 198
_refine_ls_number_reflns 2689
_refine_ls_number_restraints 0
_refine_ls_restrained_S_all 1.055
_refine_ls_R_factor_all 0.0240
_refine_ls_R_factor_gt 0.0224
_refine_ls_shift/su_max 0.001
_refine_ls_shift/su_mean 0.000
_refine_ls_structure_factor_coef Fsqd
_refine_ls_weighting_details 'calc w=1/[\s^2^(Fo^2^)+(0.0279P)^2^+2.1931P] where P=(Fo^2^+2Fc^2^)/3'
_refine_ls_weighting_scheme calc
_refine_ls_wR_factor_gt 0.0549
_refine_ls_wR_factor_ref 0.0563
_reflns_number_gt 2525
_reflns_number_total 2689
_reflns_threshold_expression >2sigma(I)
_cod_data_source_file om200801m_si_001.cif
_cod_data_source_block redhg_p21c
_cod_depositor_comments
;
The following automatic conversions were performed:

'_symmetry_cell_setting' value 'Monoclinic' changed to 'monoclinic'
according to /home/saulius/struct/CIF-dictionaries/cif_core.dic
dictionary named 'cif_core.dic' version 2.4.1 from
2010-06-29.

'_exptl_absorpt_correction_type' value 'Multi-scan'
changed to 'multi-scan' according to
/home/saulius/struct/CIF-dictionaries/cif_core.dic dictionary named
'cif_core.dic' version 2.4.1 from 2010-06-29.

Automatic conversion script
Id: cif_fix_values 1715 2011-07-08 13:25:40Z adriana 
;
_cod_original_sg_symbol_H-M P21/c
_cod_database_code 4065441

loop_
_symmetry_equiv_pos_as_xyz
'x, y, z'
'-x, y+1/2, -z+1/2'
'-x, -y, -z'
'x, -y-1/2, z-1/2'

loop_
_atom_site_label
_atom_site_type_symbol
_atom_site_fract_x
_atom_site_fract_y
_atom_site_fract_z
_atom_site_U_iso_or_equiv
_atom_site_adp_type
_atom_site_occupancy
_atom_site_symmetry_multiplicity
_atom_site_calc_flag
_atom_site_refinement_flags
Hg1 Hg 1.0000 0.5000 0.5000 0.01517(7) Uani 1 2 d S
Fe1 Fe 1.04686(6) 0.85318(4) 0.66755(4) 0.01887(12) Uani 1 1 d .
O1 O 0.5459(3) 0.6167(2) 0.3450(2) 0.0492(8) Uani 1 1 d .
O2 O 0.6409(3) 0.46683(19) 0.42494(19) 0.0270(5) Uani 1 1 d .
O3 O 0.6935(3) 0.8474(2) 0.3687(2) 0.0391(7) Uani 1 1 d .
O4 O 0.5946(3) 0.7844(2) 0.4853(2) 0.0405(7) Uani 1 1 d .
C1 C 0.8155(4) 0.6086(2) 0.4650(2) 0.0172(6) Uani 1 1 d .
C2 C 0.8377(4) 0.7122(2) 0.4828(2) 0.0172(6) Uani 1 1 d .
C3 C 0.6539(4) 0.5688(3) 0.4052(3) 0.0225(7) Uani 1 1 d .
C4 C 0.4870(4) 0.4187(3) 0.3703(3) 0.0352(9) Uani 1 1 d .
H4A H 0.4039 0.4527 0.3907 0.053 Uiso 1 1 calc R
H4B H 0.4916 0.3441 0.3876 0.053 Uiso 1 1 calc R
H4C H 0.4615 0.4267 0.2957 0.053 Uiso 1 1 calc R
C5 C 0.7012(4) 0.7878(3) 0.4378(2) 0.0230(7) Uani 1 1 d .
C6 C 0.4520(5) 0.8463(4) 0.4369(4) 0.0546(13) Uani 1 1 d .
H6A H 0.4826 0.9186 0.4287 0.082 Uiso 1 1 calc R
H6B H 0.3851 0.8454 0.4803 0.082 Uiso 1 1 calc R
H6C H 0.3916 0.8169 0.3689 0.082 Uiso 1 1 calc R
C7 C 0.9918(4) 0.7623(2) 0.5374(2) 0.0159(6) Uani 1 1 d .
C8 C 1.0390(4) 0.8658(3) 0.5185(2) 0.0221(7) Uani 1 1 d .
H8 H 0.9753 0.9134 0.4681 0.027 Uiso 1 1 calc R
C9 C 1.1963(4) 0.8846(3) 0.5877(3) 0.0257(8) Uani 1 1 d .
H9 H 1.2560 0.9471 0.5915 0.031 Uiso 1 1 calc R
C10 C 1.2500(4) 0.7947(3) 0.6505(3) 0.0250(7) Uani 1 1 d .
H10 H 1.3516 0.7865 0.7034 0.030 Uiso 1 1 calc R
C11 C 1.1252(4) 0.7189(3) 0.6205(2) 0.0212(7) Uani 1 1 d .
H11 H 1.1289 0.6513 0.6501 0.025 Uiso 1 1 calc R
C12 C 0.9968(6) 0.8155(3) 0.7963(3) 0.0412(10) Uani 1 1 d .
H12 H 1.0083 0.7480 0.8269 0.049 Uiso 1 1 calc R
C13 C 0.8566(5) 0.8550(4) 0.7191(3) 0.0409(10) Uani 1 1 d .
H13 H 0.7578 0.8189 0.6899 0.049 Uiso 1 1 calc R
C14 C 0.8903(5) 0.9580(3) 0.6931(3) 0.0353(9) Uani 1 1 d .
H14 H 0.8188 1.0025 0.6429 0.042 Uiso 1 1 calc R
C15 C 1.0506(5) 0.9822(3) 0.7559(3) 0.0329(9) Uani 1 1 d .
H15 H 1.1048 1.0461 0.7555 0.040 Uiso 1 1 calc R
C16 C 1.1155(5) 0.8938(3) 0.8196(3) 0.0340(9) Uani 1 1 d .
H16 H 1.2205 0.8886 0.8692 0.041 Uiso 1 1 calc R

loop_
_atom_site_aniso_label
_atom_site_aniso_U_11
_atom_site_aniso_U_22
_atom_site_aniso_U_33
_atom_site_aniso_U_23
_atom_site_aniso_U_13
_atom_site_aniso_U_12
Hg1 0.01583(12) 0.01068(11) 0.01663(11) -0.00015(6) 0.00265(8) 0.00111(6)
Fe1 0.0249(3) 0.0164(3) 0.0166(2) -0.0041(2) 0.0088(2) -0.0021(2)
O1 0.0279(15) 0.0313(16) 0.065(2) 0.0131(14) -0.0137(14) 0.0009(12)
O2 0.0216(13) 0.0167(12) 0.0361(14) -0.0010(11) 0.0016(11) -0.0040(10)
O3 0.0386(16) 0.0302(15) 0.0419(15) 0.0145(13) 0.0056(12) 0.0071(12)
O4 0.0355(16) 0.0529(18) 0.0366(14) 0.0067(13) 0.0170(12) 0.0222(13)
C1 0.0173(16) 0.0167(16) 0.0157(14) 0.0016(12) 0.0033(12) 0.0020(13)
C2 0.0241(17) 0.0161(16) 0.0118(14) 0.0029(12) 0.0066(12) 0.0047(13)
C3 0.0233(18) 0.0189(17) 0.0224(16) -0.0015(13) 0.0045(14) 0.0031(14)
C4 0.024(2) 0.029(2) 0.046(2) -0.0103(17) 0.0027(17) -0.0066(16)
C5 0.0281(19) 0.0156(17) 0.0224(16) -0.0029(13) 0.0052(14) 0.0041(14)
C6 0.036(2) 0.065(3) 0.058(3) -0.003(2) 0.011(2) 0.031(2)
C7 0.0224(17) 0.0117(15) 0.0159(14) -0.0012(12) 0.0098(12) 0.0003(12)
C8 0.0345(19) 0.0135(17) 0.0223(15) -0.0008(13) 0.0148(14) -0.0007(14)
C9 0.032(2) 0.0213(18) 0.0301(18) -0.0044(14) 0.0193(16) -0.0059(14)
C10 0.0236(18) 0.0261(18) 0.0254(17) -0.0088(14) 0.0086(14) 0.0000(15)
C11 0.0236(18) 0.0160(17) 0.0237(16) -0.0026(13) 0.0078(14) 0.0033(13)
C12 0.070(3) 0.038(2) 0.0265(19) -0.0077(17) 0.030(2) -0.010(2)
C13 0.037(2) 0.061(3) 0.033(2) -0.020(2) 0.0243(18) -0.013(2)
C14 0.035(2) 0.042(2) 0.030(2) -0.0112(18) 0.0123(17) 0.0113(19)
C15 0.039(2) 0.030(2) 0.032(2) -0.0158(16) 0.0144(18) -0.0002(17)
C16 0.043(2) 0.040(2) 0.0173(17) -0.0100(16) 0.0087(16) 0.0020(18)

loop_
_atom_type_symbol
_atom_type_description
_atom_type_scat_dispersion_real
_atom_type_scat_dispersion_imag
_atom_type_scat_source
C C 0.0181 0.0091 'International Tables Vol C Tables 4.2.6.8 and 6.1.1.4'
H H 0.0000 0.0000 'International Tables Vol C Tables 4.2.6.8 and 6.1.1.4'
O O 0.0492 0.0322 'International Tables Vol C Tables 4.2.6.8 and 6.1.1.4'
Fe Fe -1.1336 3.1974 'International Tables Vol C Tables 4.2.6.8 and 6.1.1.4'
Hg Hg -4.2923 7.6849 'International Tables Vol C Tables 4.2.6.8 and 6.1.1.4'

loop_
_geom_angle_atom_site_label_1
_geom_angle_atom_site_label_2
_geom_angle_atom_site_label_3
_geom_angle
_geom_angle_site_symmetry_1
C1 Hg1 C1 179.999(1) 3_766
C12 Fe1 C16 40.48(16) .
C12 Fe1 C8 163.38(16) .
C16 Fe1 C8 155.62(15) .
C12 Fe1 C9 154.16(17) .
C16 Fe1 C9 119.15(16) .
C8 Fe1 C9 40.58(14) .
C12 Fe1 C11 106.35(16) .
C16 Fe1 C11 121.88(15) .
C8 Fe1 C11 69.00(13) .
C9 Fe1 C11 68.60(14) .
C12 Fe1 C15 68.45(17) .
C16 Fe1 C15 40.84(16) .
C8 Fe1 C15 121.71(16) .
C9 Fe1 C15 106.55(16) .
C11 Fe1 C15 158.62(15) .
C12 Fe1 C10 119.00(17) .
C16 Fe1 C10 104.51(15) .
C8 Fe1 C10 68.59(14) .
C9 Fe1 C10 40.65(14) .
C11 Fe1 C10 40.76(13) .
C15 Fe1 C10 122.12(16) .
C12 Fe1 C14 68.64(18) .
C16 Fe1 C14 68.59(16) .
C8 Fe1 C14 109.56(15) .
C9 Fe1 C14 125.04(16) .
C11 Fe1 C14 158.70(15) .
C15 Fe1 C14 40.67(16) .
C10 Fe1 C14 160.07(16) .
C12 Fe1 C7 124.95(15) .
C16 Fe1 C7 160.22(14) .
C8 Fe1 C7 41.19(12) .
C9 Fe1 C7 68.96(13) .
C11 Fe1 C7 41.35(12) .
C15 Fe1 C7 158.28(15) .
C10 Fe1 C7 69.15(13) .
C14 Fe1 C7 123.43(14) .
C12 Fe1 C13 40.75(17) .
C16 Fe1 C13 68.21(16) .
C8 Fe1 C13 127.23(16) .
C9 Fe1 C13 162.98(17) .
C11 Fe1 C13 122.28(16) .
C15 Fe1 C13 68.18(17) .
C10 Fe1 C13 155.99(17) .
C14 Fe1 C13 40.58(17) .
C7 Fe1 C13 109.57(14) .
C3 O2 C4 116.0(3) .
C5 O4 C6 114.7(3) .
C2 C1 C3 119.5(3) .
C2 C1 Hg1 124.1(2) .
C3 C1 Hg1 116.0(2) .
C1 C2 C7 125.1(3) .
C1 C2 C5 120.5(3) .
C7 C2 C5 114.2(3) .
O1 C3 O2 122.1(3) .
O1 C3 C1 127.0(3) .
O2 C3 C1 110.9(3) .
O2 C4 H4A 109.5 .
O2 C4 H4B 109.5 .
H4A C4 H4B 109.5 .
O2 C4 H4C 109.5 .
H4A C4 H4C 109.5 .
H4B C4 H4C 109.5 .
O3 C5 O4 123.9(3) .
O3 C5 C2 123.2(3) .
O4 C5 C2 112.9(3) .
O4 C6 H6A 109.5 .
O4 C6 H6B 109.5 .
H6A C6 H6B 109.5 .
O4 C6 H6C 109.5 .
H6A C6 H6C 109.5 .
H6B C6 H6C 109.5 .
C8 C7 C11 106.6(3) .
C8 C7 C2 126.1(3) .
C11 C7 C2 127.3(3) .
C8 C7 Fe1 69.02(17) .
C11 C7 Fe1 69.00(17) .
C2 C7 Fe1 126.5(2) .
C9 C8 C7 108.5(3) .
C9 C8 Fe1 69.75(19) .
C7 C8 Fe1 69.79(17) .
C9 C8 H8 125.8 .
C7 C8 H8 125.8 .
Fe1 C8 H8 126.3 .
C8 C9 C10 108.6(3) .
C8 C9 Fe1 69.67(19) .
C10 C9 Fe1 69.83(19) .
C8 C9 H9 125.7 .
C10 C9 H9 125.7 .
Fe1 C9 H9 126.4 .
C9 C10 C11 108.1(3) .
C9 C10 Fe1 69.52(19) .
C11 C10 Fe1 69.48(19) .
C9 C10 H10 126.0 .
C11 C10 H10 126.0 .
Fe1 C10 H10 126.6 .
C10 C11 C7 108.3(3) .
C10 C11 Fe1 69.75(19) .
C7 C11 Fe1 69.65(17) .
C10 C11 H11 125.9 .
C7 C11 H11 125.9 .
Fe1 C11 H11 126.3 .
C16 C12 C13 108.2(4) .
C16 C12 Fe1 69.9(2) .
C13 C12 Fe1 70.3(2) .
C16 C12 H12 125.9 .
C13 C12 H12 125.9 .
Fe1 C12 H12 125.4 .
C14 C13 C12 108.0(4) .
C14 C13 Fe1 69.6(2) .
C12 C13 Fe1 68.9(2) .
C14 C13 H13 126.0 .
C12 C13 H13 126.0 .
Fe1 C13 H13 127.0 .
C13 C14 C15 107.6(4) .
C13 C14 Fe1 69.8(2) .
C15 C14 Fe1 69.4(2) .
C13 C14 H14 126.2 .
C15 C14 H14 126.2 .
Fe1 C14 H14 126.1 .
C14 C15 C16 108.0(4) .
C14 C15 Fe1 69.9(2) .
C16 C15 Fe1 69.4(2) .
C14 C15 H15 126.0 .
C16 C15 H15 126.0 .
Fe1 C15 H15 126.3 .
C12 C16 C15 108.1(4) .
C12 C16 Fe1 69.6(2) .
C15 C16 Fe1 69.8(2) .
C12 C16 H16 125.9 .
C15 C16 H16 125.9 .
Fe1 C16 H16 126.3 .

loop_
_geom_bond_atom_site_label_1
_geom_bond_atom_site_label_2
_geom_bond_distance
_geom_bond_site_symmetry_2
Hg1 C1 2.075(3) 3_766
Hg1 C1 2.075(3) .
Fe1 C12 2.034(4) .
Fe1 C16 2.038(3) .
Fe1 C8 2.039(3) .
Fe1 C9 2.041(3) .
Fe1 C11 2.041(3) .
Fe1 C15 2.044(4) .
Fe1 C10 2.045(4) .
Fe1 C14 2.050(4) .
Fe1 C7 2.050(3) .
Fe1 C13 2.052(4) .
O1 C3 1.197(4) .
O2 C3 1.344(4) .
O2 C4 1.451(4) .
O3 C5 1.204(4) .
O4 C5 1.328(4) .
O4 C6 1.447(5) .
C1 C2 1.348(4) .
C1 C3 1.478(4) .
C2 C7 1.464(4) .
C2 C5 1.507(4) .
C4 H4A 0.9800 .
C4 H4B 0.9800 .
C4 H4C 0.9800 .
C6 H6A 0.9800 .
C6 H6B 0.9800 .
C6 H6C 0.9800 .
C7 C8 1.439(4) .
C7 C11 1.444(4) .
C8 C9 1.415(5) .
C8 H8 0.9500 .
C9 C10 1.419(5) .
C9 H9 0.9500 .
C10 C11 1.423(5) .
C10 H10 0.9500 .
C11 H11 0.9500 .
C12 C16 1.409(6) .
C12 C13 1.423(6) .
C12 H12 0.9500 .
C13 C14 1.422(6) .
C13 H13 0.9500 .
C14 C15 1.422(6) .
C14 H14 0.9500 .
C15 C16 1.424(6) .
C15 H15 0.9500 .
C16 H16 0.9500 .

loop_
_geom_torsion_atom_site_label_1
_geom_torsion_atom_site_label_2
_geom_torsion_atom_site_label_3
_geom_torsion_atom_site_label_4
_geom_torsion
_geom_torsion_site_symmetry_1
C1 Hg1 C1 C2 54(8) 3_766
C1 Hg1 C1 C3 -134(8) 3_766
C3 C1 C2 C7 -177.7(3) .
Hg1 C1 C2 C7 -5.8(4) .
C3 C1 C2 C5 -3.1(4) .
Hg1 C1 C2 C5 168.8(2) .
C4 O2 C3 O1 -1.1(5) .
C4 O2 C3 C1 -179.9(3) .
C2 C1 C3 O1 22.8(5) .
Hg1 C1 C3 O1 -149.7(3) .
C2 C1 C3 O2 -158.5(3) .
Hg1 C1 C3 O2 29.0(3) .
C6 O4 C5 O3 9.7(5) .
C6 O4 C5 C2 -172.8(3) .
C1 C2 C5 O3 -108.9(4) .
C7 C2 C5 O3 66.3(4) .
C1 C2 C5 O4 73.6(4) .
C7 C2 C5 O4 -111.2(3) .
C1 C2 C7 C8 148.6(3) .
C5 C2 C7 C8 -26.3(4) .
C1 C2 C7 C11 -31.9(5) .
C5 C2 C7 C11 153.2(3) .
C1 C2 C7 Fe1 -122.1(3) .
C5 C2 C7 Fe1 63.0(3) .
C12 Fe1 C7 C8 167.6(2) .
C16 Fe1 C7 C8 -155.5(4) .
C9 Fe1 C7 C8 -37.2(2) .
C11 Fe1 C7 C8 -118.3(3) .
C15 Fe1 C7 C8 44.7(5) .
C10 Fe1 C7 C8 -80.9(2) .
C14 Fe1 C7 C8 81.6(2) .
C13 Fe1 C7 C8 124.7(2) .
C12 Fe1 C7 C11 -74.1(3) .
C16 Fe1 C7 C11 -37.1(5) .
C8 Fe1 C7 C11 118.3(3) .
C9 Fe1 C7 C11 81.1(2) .
C15 Fe1 C7 C11 163.0(4) .
C10 Fe1 C7 C11 37.43(19) .
C14 Fe1 C7 C11 -160.0(2) .
C13 Fe1 C7 C11 -117.0(2) .
C12 Fe1 C7 C2 47.5(3) .
C16 Fe1 C7 C2 84.5(5) .
C8 Fe1 C7 C2 -120.1(3) .
C9 Fe1 C7 C2 -157.3(3) .
C11 Fe1 C7 C2 121.6(3) .
C15 Fe1 C7 C2 -75.4(5) .
C10 Fe1 C7 C2 159.0(3) .
C14 Fe1 C7 C2 -38.4(3) .
C13 Fe1 C7 C2 4.6(3) .
C11 C7 C8 C9 0.2(3) .
C2 C7 C8 C9 179.8(3) .
Fe1 C7 C8 C9 59.2(2) .
C11 C7 C8 Fe1 -59.0(2) .
C2 C7 C8 Fe1 120.6(3) .
C12 Fe1 C8 C9 -157.8(5) .
C16 Fe1 C8 C9 40.4(4) .
C11 Fe1 C8 C9 -81.2(2) .
C15 Fe1 C8 C9 78.1(3) .
C10 Fe1 C8 C9 -37.3(2) .
C14 Fe1 C8 C9 121.5(2) .
C7 Fe1 C8 C9 -119.7(3) .
C13 Fe1 C8 C9 163.5(2) .
C12 Fe1 C8 C7 -38.1(6) .
C16 Fe1 C8 C7 160.1(3) .
C9 Fe1 C8 C7 119.7(3) .
C11 Fe1 C8 C7 38.52(18) .
C15 Fe1 C8 C7 -162.2(2) .
C10 Fe1 C8 C7 82.4(2) .
C14 Fe1 C8 C7 -118.8(2) .
C13 Fe1 C8 C7 -76.7(3) .
C7 C8 C9 C10 -0.1(4) .
Fe1 C8 C9 C10 59.2(2) .
C7 C8 C9 Fe1 -59.2(2) .
C12 Fe1 C9 C8 165.7(3) .
C16 Fe1 C9 C8 -162.2(2) .
C11 Fe1 C9 C8 82.3(2) .
C15 Fe1 C9 C8 -119.7(2) .
C10 Fe1 C9 C8 119.9(3) .
C14 Fe1 C9 C8 -79.0(2) .
C7 Fe1 C9 C8 37.79(19) .
C13 Fe1 C9 C8 -50.5(6) .
C12 Fe1 C9 C10 45.8(4) .
C16 Fe1 C9 C10 77.9(2) .
C8 Fe1 C9 C10 -119.9(3) .
C11 Fe1 C9 C10 -37.60(19) .
C15 Fe1 C9 C10 120.4(2) .
C14 Fe1 C9 C10 161.1(2) .
C7 Fe1 C9 C10 -82.1(2) .
C13 Fe1 C9 C10 -170.4(5) .
C8 C9 C10 C11 -0.1(4) .
Fe1 C9 C10 C11 59.0(2) .
C8 C9 C10 Fe1 -59.1(2) .
C12 Fe1 C10 C9 -159.1(2) .
C16 Fe1 C10 C9 -118.1(2) .
C8 Fe1 C10 C9 37.3(2) .
C11 Fe1 C10 C9 119.5(3) .
C15 Fe1 C10 C9 -77.6(3) .
C14 Fe1 C10 C9 -51.2(5) .
C7 Fe1 C10 C9 81.6(2) .
C13 Fe1 C10 C9 173.1(3) .
C12 Fe1 C10 C11 81.4(2) .
C16 Fe1 C10 C11 122.4(2) .
C8 Fe1 C10 C11 -82.3(2) .
C9 Fe1 C10 C11 -119.5(3) .
C15 Fe1 C10 C11 162.9(2) .
C14 Fe1 C10 C11 -170.7(4) .
C7 Fe1 C10 C11 -37.95(19) .
C13 Fe1 C10 C11 53.5(4) .
C9 C10 C11 C7 0.2(4) .
Fe1 C10 C11 C7 59.2(2) .
C9 C10 C11 Fe1 -59.0(2) .
C8 C7 C11 C10 -0.2(3) .
C2 C7 C11 C10 -179.8(3) .
Fe1 C7 C11 C10 -59.3(2) .
C8 C7 C11 Fe1 59.0(2) .
C2 C7 C11 Fe1 -120.6(3) .
C12 Fe1 C11 C10 -115.7(2) .
C16 Fe1 C11 C10 -74.4(2) .
C8 Fe1 C11 C10 81.2(2) .
C9 Fe1 C11 C10 37.5(2) .
C15 Fe1 C11 C10 -43.2(5) .
C14 Fe1 C11 C10 171.3(4) .
C7 Fe1 C11 C10 119.5(3) .
C13 Fe1 C11 C10 -157.2(2) .
C12 Fe1 C11 C7 124.8(2) .
C16 Fe1 C11 C7 166.1(2) .
C8 Fe1 C11 C7 -38.38(18) .
C9 Fe1 C11 C7 -82.0(2) .
C15 Fe1 C11 C7 -162.7(4) .
C10 Fe1 C11 C7 -119.5(3) .
C14 Fe1 C11 C7 51.8(5) .
C13 Fe1 C11 C7 83.2(2) .
C8 Fe1 C12 C16 -168.6(5) .
C9 Fe1 C12 C16 45.7(5) .
C11 Fe1 C12 C16 120.3(2) .
C15 Fe1 C12 C16 -37.8(2) .
C10 Fe1 C12 C16 78.0(3) .
C14 Fe1 C12 C16 -81.6(3) .
C7 Fe1 C12 C16 161.7(2) .
C13 Fe1 C12 C16 -118.9(4) .
C16 Fe1 C12 C13 118.9(4) .
C8 Fe1 C12 C13 -49.6(7) .
C9 Fe1 C12 C13 164.7(3) .
C11 Fe1 C12 C13 -120.8(2) .
C15 Fe1 C12 C13 81.1(3) .
C10 Fe1 C12 C13 -163.1(2) .
C14 Fe1 C12 C13 37.3(2) .
C7 Fe1 C12 C13 -79.3(3) .
C16 C12 C13 C14 1.1(4) .
Fe1 C12 C13 C14 -58.8(2) .
C16 C12 C13 Fe1 59.9(3) .
C12 Fe1 C13 C14 119.8(3) .
C16 Fe1 C13 C14 82.1(2) .
C8 Fe1 C13 C14 -76.1(3) .
C9 Fe1 C13 C14 -37.0(6) .
C11 Fe1 C13 C14 -163.1(2) .
C15 Fe1 C13 C14 38.0(2) .
C10 Fe1 C13 C14 158.5(3) .
C7 Fe1 C13 C14 -118.9(2) .
C16 Fe1 C13 C12 -37.7(2) .
C8 Fe1 C13 C12 164.1(2) .
C9 Fe1 C13 C12 -156.8(5) .
C11 Fe1 C13 C12 77.1(3) .
C15 Fe1 C13 C12 -81.9(3) .
C10 Fe1 C13 C12 38.7(5) .
C14 Fe1 C13 C12 -119.8(3) .
C7 Fe1 C13 C12 121.2(2) .
C12 C13 C14 C15 -1.0(4) .
Fe1 C13 C14 C15 -59.4(3) .
C12 C13 C14 Fe1 58.4(3) .
C12 Fe1 C14 C13 -37.5(2) .
C16 Fe1 C14 C13 -81.1(2) .
C8 Fe1 C14 C13 124.9(2) .
C9 Fe1 C14 C13 167.6(2) .
C11 Fe1 C14 C13 42.7(5) .
C15 Fe1 C14 C13 -118.8(3) .
C10 Fe1 C14 C13 -154.1(4) .
C7 Fe1 C14 C13 81.2(3) .
C12 Fe1 C14 C15 81.4(3) .
C16 Fe1 C14 C15 37.8(2) .
C8 Fe1 C14 C15 -116.3(3) .
C9 Fe1 C14 C15 -73.6(3) .
C11 Fe1 C14 C15 161.5(4) .
C10 Fe1 C14 C15 -35.3(6) .
C7 Fe1 C14 C15 -160.0(2) .
C13 Fe1 C14 C15 118.8(3) .
C13 C14 C15 C16 0.5(4) .
Fe1 C14 C15 C16 -59.1(3) .
C13 C14 C15 Fe1 59.6(3) .
C12 Fe1 C15 C14 -81.9(3) .
C16 Fe1 C15 C14 -119.3(4) .
C8 Fe1 C15 C14 83.4(3) .
C9 Fe1 C15 C14 125.0(3) .
C11 Fe1 C15 C14 -161.6(4) .
C10 Fe1 C15 C14 166.6(2) .
C7 Fe1 C15 C14 50.4(5) .
C13 Fe1 C15 C14 -37.9(3) .
C12 Fe1 C15 C16 37.5(3) .
C8 Fe1 C15 C16 -157.3(2) .
C9 Fe1 C15 C16 -115.7(3) .
C11 Fe1 C15 C16 -42.3(5) .
C10 Fe1 C15 C16 -74.1(3) .
C14 Fe1 C15 C16 119.3(4) .
C7 Fe1 C15 C16 169.8(3) .
C13 Fe1 C15 C16 81.5(3) .
C13 C12 C16 C15 -0.8(4) .
Fe1 C12 C16 C15 59.4(3) .
C13 C12 C16 Fe1 -60.2(3) .
C14 C15 C16 C12 0.2(4) .
Fe1 C15 C16 C12 -59.2(3) .
C14 C15 C16 Fe1 59.4(3) .
C8 Fe1 C16 C12 172.1(3) .
C9 Fe1 C16 C12 -159.1(2) .
C11 Fe1 C16 C12 -77.4(3) .
C15 Fe1 C16 C12 119.4(4) .
C10 Fe1 C16 C12 -117.9(3) .
C14 Fe1 C16 C12 81.8(3) .
C7 Fe1 C16 C12 -49.4(5) .
C13 Fe1 C16 C12 38.0(3) .
C12 Fe1 C16 C15 -119.4(4) .
C8 Fe1 C16 C15 52.7(5) .
C9 Fe1 C16 C15 81.6(3) .
C11 Fe1 C16 C15 163.2(2) .
C10 Fe1 C16 C15 122.7(2) .
C14 Fe1 C16 C15 -37.6(3) .
C7 Fe1 C16 C15 -168.8(4) .
C13 Fe1 C16 C15 -81.4(3) .
